data_4067545
loop_
_publ_author_name
'Cushion, Michael G.'
'Meyer, Jens'
'Heath, Alex'
'Schwarz, Andrew D.'
'Fern\'andez, Ignacio'
'Breher, Frank'
'Mountford, Philip'

_publ_section_title
;
 Syntheses and Structural Diversity of Group 2 and Group 12
 Tris(pyrazolyl)methaneand Zwitterionic Tris(pyrazolyl)methanideCompounds
;
_journal_issue 5
_journal_name_full Organometallics
_journal_page_first 1174
_journal_paper_doi 10.1021/om901013b
_journal_volume 29
_journal_year 2010
_chemical_formula_moiety 'C22 H39 Mg1 N7 Si2'
_chemical_formula_sum 'C22 H39 Mg N7 Si2'
_chemical_formula_weight 482.08
_chemical_name_systematic
;
Mg{C(Me2pz)3}{N(SiMe3)2}
;
_space_group_IT_number 14
_symmetry_cell_setting monoclinic
_symmetry_space_group_name_Hall '-P 2yn'
_symmetry_space_group_name_H-M 'P 1 21/n 1'
_atom_sites_solution_hydrogens geom
_atom_sites_solution_primary direct
_atom_sites_solution_secondary difmap
_audit_creation_method CRYSTALS_ver_12.86
_cell_angle_alpha 90
_cell_angle_beta 119.5460(10)
_cell_angle_gamma 90
_cell_formula_units_Z 8
_cell_length_a 16.3849(2)
_cell_length_b 24.5357(4)
_cell_length_c 16.1402(2)
_cell_measurement_reflns_used 12443
_cell_measurement_temperature 150
_cell_measurement_theta_max 27
_cell_measurement_theta_min 5
_cell_volume 5644.82(15)
_computing_cell_refinement 'DENZO/SCALEPACK (Otwinowski & Minor, 1997)'
_computing_data_collection 'COLLECT (Nonius, 1997-2001).'
_computing_data_reduction 'DENZO/SCALEPACK (Otwinowski & Minor, 1997)'
_computing_molecular_graphics 'CAMERON (Watkin et al., 1996)'
_computing_publication_material 'CRYSTALS (Betteridge et al., 2003)'
_computing_structure_refinement 'CRYSTALS (Betteridge et al., 2003)'
_computing_structure_solution 'SHELXS 86 (Sheldrick, 1986)'
_diffrn_ambient_temperature 150
_diffrn_measured_fraction_theta_full 0.976
_diffrn_measured_fraction_theta_max 0.961
_diffrn_measurement_device_type 'Nonius KappaCCD'
_diffrn_measurement_method \w
_diffrn_radiation_monochromator graphite
_diffrn_radiation_type 'Mo K\a'
_diffrn_radiation_wavelength 0.71073
_diffrn_reflns_av_R_equivalents 0.033
_diffrn_reflns_limit_h_max 21
_diffrn_reflns_limit_h_min -21
_diffrn_reflns_limit_k_max 28
_diffrn_reflns_limit_k_min -31
_diffrn_reflns_limit_l_max 20
_diffrn_reflns_limit_l_min -18
_diffrn_reflns_number 31644
_diffrn_reflns_theta_full 25.026
_diffrn_reflns_theta_max 27.501
_diffrn_reflns_theta_min 5.121
_diffrn_standards_number 0
_exptl_absorpt_coefficient_mu 0.170
_exptl_absorpt_correction_T_max 1.000
_exptl_absorpt_correction_T_min 0.823
_exptl_absorpt_correction_type multi-scan
_exptl_absorpt_process_details 'DENZO/SCALEPACK (Otwinowski & Minor, 1997)'
_exptl_crystal_colour yellow
_exptl_crystal_density_diffrn 1.134
_exptl_crystal_description block
_exptl_crystal_F_000 2080
_exptl_crystal_size_max 0.50
_exptl_crystal_size_mid 0.25
_exptl_crystal_size_min 0.20
_refine_diff_density_max 0.31
_refine_diff_density_min -0.30
_refine_ls_extinction_method None
_refine_ls_goodness_of_fit_ref 1.1122
_refine_ls_hydrogen_treatment constr
_refine_ls_matrix_type full
_refine_ls_number_parameters 577
_refine_ls_number_reflns 7190
_refine_ls_number_restraints 0
_refine_ls_R_factor_all 0.0894
_refine_ls_R_factor_gt 0.0427
_refine_ls_shift/su_max 0.000774
_refine_ls_structure_factor_coef F
_refine_ls_weighting_details
;
 Method, part 1, Chebychev polynomial, (Watkin, 1994, Prince, 1982) 
 [weight] = 1.0/[A~0~*T~0~(x)+A~1~*T~1~(x) ... +A~n-1~]*T~n-1~(x)] 
 where A~i~ are the Chebychev coefficients listed below and x= Fcalc/Fmax 
 Method = Robust Weighting (Prince, 1982) 
 W = [weight] * [1-(deltaF/6*sigmaF)^2^]^2^ 
 A~i~ are: 
 0.943 -0.791 0.506 -0.344 
;
_refine_ls_weighting_scheme calc
_refine_ls_wR_factor_all 0.0597
_refine_ls_wR_factor_gt 0.0413
_refine_ls_wR_factor_ref 0.0413
_reflns_limit_h_max 18
_reflns_limit_h_min -21
_reflns_limit_k_max 31
_reflns_limit_k_min 0
_reflns_limit_l_max 20
_reflns_limit_l_min 0
_reflns_number_gt 7190
_reflns_number_total 12459
_reflns_threshold_expression I>3.0\s(I)
_oxford_diffrn_Wilson_B_factor 0.00
_oxford_diffrn_Wilson_scale 0.00
_oxford_refine_ls_scale 0.4111(4)
_cod_data_source_file om901013b_si_001.cif
_cod_data_source_block compound_13
_cod_depositor_comments
;
The following automatic conversions were performed:

'_symmetry_cell_setting' value 'Monoclinic' changed to 'monoclinic'
according to /home/saulius/struct/CIF-dictionaries/cif_core.dic
dictionary named 'cif_core.dic' version 2.4.1 from 2010-06-29.

Automatic conversion script
Id: cif_fix_values 1715 2011-07-08 13:25:40Z adriana 
;
_cod_original_sg_symbol_Hall '-P 2yn '
_cod_original_formula_sum 'C22 H39 Mg1 N7 Si2'
_cod_database_code 4067545

loop_
_symmetry_equiv_pos_as_xyz
x,y,z
-x,-y,-z
-x+1/2,y+1/2,-z+1/2
x+1/2,-y+1/2,z+1/2

loop_
_atom_site_label
_atom_site_type_symbol
_atom_site_fract_x
_atom_site_fract_y
_atom_site_fract_z
_atom_site_U_iso_or_equiv
_atom_site_occupancy
_atom_site_adp_type
_atom_site_refinement_flags_posn
Mg1 Mg 0.27672(5) 0.09492(3) 0.40105(5) 0.0248 1.0000 Uani .
N1 N 0.24709(13) 0.03732(7) 0.29410(13) 0.0297 1.0000 Uani .
N2 N 0.22629(13) -0.01311(7) 0.31727(14) 0.0310 1.0000 Uani .
N3 N 0.36765(12) 0.03392(7) 0.49885(13) 0.0275 1.0000 Uani .
N4 N 0.31560(13) -0.01378(7) 0.48461(14) 0.0295 1.0000 Uani .
N5 N 0.16799(12) 0.06698(7) 0.42329(13) 0.0287 1.0000 Uani .
N6 N 0.15582(13) 0.01140(7) 0.40929(14) 0.0308 1.0000 Uani .
N7 N 0.28410(13) 0.17426(7) 0.38102(13) 0.0297 1.0000 Uani .
Si1 Si 0.19153(5) 0.20588(3) 0.28839(5) 0.0384 1.0000 Uani .
Si2 Si 0.38378(5) 0.20723(3) 0.45926(5) 0.0330 1.0000 Uani .
C1 C 0.24878(17) 0.03051(10) 0.21280(17) 0.0360 1.0000 Uani .
C2 C 0.22862(18) -0.02343(11) 0.18328(19) 0.0436 1.0000 Uani .
C3 C 0.21564(17) -0.05019(10) 0.25042(19) 0.0399 1.0000 Uani .
C4 C 0.2718(2) 0.07653(13) 0.1679(2) 0.0526 1.0000 Uani .
C5 C 0.1982(2) -0.10886(11) 0.2599(2) 0.0584 1.0000 Uani .
C6 C 0.45132(16) 0.02403(10) 0.57519(16) 0.0325 1.0000 Uani .
C7 C 0.45338(17) -0.02809(10) 0.61087(18) 0.0391 1.0000 Uani .
C8 C 0.36752(18) -0.05107(10) 0.55283(18) 0.0372 1.0000 Uani .
C9 C 0.53020(17) 0.06376(11) 0.61161(19) 0.0428 1.0000 Uani .
C10 C 0.3299(2) -0.10576(10) 0.5554(2) 0.0513 1.0000 Uani .
C11 C 0.09516(16) 0.08470(10) 0.43120(16) 0.0335 1.0000 Uani .
C12 C 0.03588(17) 0.04122(11) 0.42112(18) 0.0407 1.0000 Uani .
C13 C 0.07527(17) -0.00445(11) 0.40666(18) 0.0384 1.0000 Uani .
C14 C 0.08560(19) 0.14372(11) 0.4486(2) 0.0454 1.0000 Uani .
C15 C 0.0415(2) -0.06181(12) 0.3880(2) 0.0561 1.0000 Uani .
C16 C 0.22357(16) -0.02367(9) 0.40373(17) 0.0323 1.0000 Uani .
C17 C 0.2216(3) 0.23676(12) 0.2003(2) 0.0636 1.0000 Uani .
C18 C 0.1393(2) 0.26211(12) 0.3271(2) 0.0580 1.0000 Uani .
C19 C 0.09435(19) 0.15625(11) 0.21860(19) 0.0500 1.0000 Uani .
C20 C 0.4124(2) 0.19039(14) 0.5837(2) 0.0597 1.0000 Uani .
C21 C 0.4840(2) 0.18668(13) 0.4404(2) 0.0577 1.0000 Uani .
C22 C 0.3804(2) 0.28348(11) 0.4528(2) 0.0612 1.0000 Uani .
H21 H 0.2243 -0.0396 0.1244 0.0534 1.0000 Uiso R
H41 H 0.3255 0.0653 0.1588 0.0703 1.0000 Uiso R
H42 H 0.2157 0.0842 0.1045 0.0703 1.0000 Uiso R
H43 H 0.2890 0.1096 0.2094 0.0703 1.0000 Uiso R
H51 H 0.1919 -0.1298 0.2039 0.0701 1.0000 Uiso R
H52 H 0.2520 -0.1236 0.3197 0.0701 1.0000 Uiso R
H53 H 0.1390 -0.1125 0.2632 0.0701 1.0000 Uiso R
H71 H 0.5070 -0.0453 0.6680 0.0505 1.0000 Uiso R
H91 H 0.5458 0.0736 0.6780 0.0499 1.0000 Uiso R
H92 H 0.5849 0.0447 0.6131 0.0499 1.0000 Uiso R
H93 H 0.5124 0.0968 0.5701 0.0499 1.0000 Uiso R
H101 H 0.3784 -0.1269 0.6108 0.0713 1.0000 Uiso R
H102 H 0.2726 -0.1015 0.5620 0.0713 1.0000 Uiso R
H103 H 0.3131 -0.1256 0.4950 0.0713 1.0000 Uiso R
H121 H -0.0238 0.0431 0.4237 0.0497 1.0000 Uiso R
H141 H 0.0780 0.1477 0.5061 0.0577 1.0000 Uiso R
H142 H 0.0296 0.1595 0.3919 0.0577 1.0000 Uiso R
H143 H 0.1432 0.1636 0.4593 0.0577 1.0000 Uiso R
H151 H -0.0188 -0.0648 0.3892 0.0766 1.0000 Uiso R
H152 H 0.0896 -0.0860 0.4382 0.0766 1.0000 Uiso R
H153 H 0.0312 -0.0732 0.3241 0.0766 1.0000 Uiso R
H171 H 0.2735 0.2638 0.2335 0.0785 1.0000 Uiso R
H172 H 0.1651 0.2555 0.1489 0.0785 1.0000 Uiso R
H173 H 0.2422 0.2074 0.1717 0.0785 1.0000 Uiso R
H181 H 0.1221 0.2474 0.3742 0.0652 1.0000 Uiso R
H182 H 0.1864 0.2920 0.3572 0.0652 1.0000 Uiso R
H183 H 0.0819 0.2767 0.2705 0.0652 1.0000 Uiso R
H191 H 0.0409 0.1757 0.1646 0.0528 1.0000 Uiso R
H192 H 0.0727 0.1399 0.2612 0.0528 1.0000 Uiso R
H193 H 0.1177 0.1267 0.1929 0.0528 1.0000 Uiso R
H201 H 0.4712 0.2097 0.6298 0.0725 1.0000 Uiso R
H202 H 0.3595 0.2024 0.5935 0.0725 1.0000 Uiso R
H203 H 0.4216 0.1502 0.5942 0.0725 1.0000 Uiso R
H211 H 0.5421 0.2064 0.4870 0.0746 1.0000 Uiso R
H212 H 0.4943 0.1465 0.4500 0.0746 1.0000 Uiso R
H213 H 0.4686 0.1963 0.3741 0.0746 1.0000 Uiso R
H221 H 0.4423 0.2986 0.5017 0.0705 1.0000 Uiso R
H222 H 0.3300 0.2972 0.4654 0.0705 1.0000 Uiso R
H223 H 0.3667 0.2954 0.3880 0.0705 1.0000 Uiso R
Mg101 Mg 0.29687(5) 0.10312(3) 0.90867(5) 0.0249 1.0000 Uani .
N101 N 0.26466(13) 0.04639(7) 0.79847(13) 0.0288 1.0000 Uani .
N102 N 0.22825(13) -0.00128(8) 0.81308(14) 0.0318 1.0000 Uani .
N103 N 0.36929(12) 0.03701(8) 1.00286(13) 0.0291 1.0000 Uani .
N104 N 0.30995(13) -0.00790(7) 0.97989(14) 0.0316 1.0000 Uani .
N105 N 0.17569(13) 0.08375(7) 0.91316(13) 0.0295 1.0000 Uani .
N106 N 0.15601(13) 0.02847(8) 0.90162(14) 0.0330 1.0000 Uani .
N107 N 0.32070(13) 0.18255(7) 0.90848(13) 0.0308 1.0000 Uani .
Si101 Si 0.25177(5) 0.21748(3) 0.80609(5) 0.0392 1.0000 Uani .
Si102 Si 0.40874(5) 0.21141(3) 1.00839(5) 0.0371 1.0000 Uani .
C101 C 0.26917(16) 0.03877(10) 0.71878(16) 0.0326 1.0000 Uani .
C102 C 0.23579(17) -0.01291(11) 0.68204(18) 0.0411 1.0000 Uani .
C103 C 0.21167(16) -0.03777(10) 0.74296(18) 0.0388 1.0000 Uani .
C104 C 0.30856(19) 0.08119(11) 0.68244(18) 0.0432 1.0000 Uani .
C105 C 0.1790(2) -0.09444(11) 0.7441(2) 0.0555 1.0000 Uani .
C106 C 0.45068(16) 0.02161(10) 1.07779(17) 0.0368 1.0000 Uani .
C107 C 0.44368(19) -0.03204(11) 1.10285(19) 0.0449 1.0000 Uani .
C108 C 0.35524(19) -0.04970(10) 1.04032(19) 0.0414 1.0000 Uani .
C109 C 0.53490(17) 0.05743(12) 1.1211(2) 0.0477 1.0000 Uani .
C110 C 0.3100(2) -0.10372(11) 1.0315(2) 0.0541 1.0000 Uani .
C111 C 0.10555(16) 0.10722(10) 0.91895(16) 0.0349 1.0000 Uani .
C112 C 0.04064(17) 0.06790(12) 0.9110(2) 0.0456 1.0000 Uani .
C113 C 0.07393(17) 0.01886(11) 0.8994(2) 0.0435 1.0000 Uani .
C114 C 0.1043(2) 0.16688(11) 0.9340(2) 0.0475 1.0000 Uani .
C115 C 0.0320(2) -0.03685(14) 0.8837(3) 0.0671 1.0000 Uani .
C116 C 0.21794(16) -0.01139(9) 0.89565(17) 0.0329 1.0000 Uani .
C117 C 0.3192(3) 0.24367(13) 0.7487(3) 0.0679 1.0000 Uani .
C118 C 0.1541(2) 0.17306(11) 0.71934(18) 0.0500 1.0000 Uani .
C119 C 0.1897(2) 0.27864(11) 0.8195(2) 0.0571 1.0000 Uani .
C120 C 0.4117(2) 0.18041(15) 1.1159(2) 0.0592 1.0000 Uani .
C121 C 0.52520(18) 0.20145(12) 1.0149(2) 0.0507 1.0000 Uani .
C122 C 0.3970(2) 0.28685(12) 1.0202(3) 0.0718 1.0000 Uani .
H1021 H 0.2304 -0.0287 0.6224 0.0469 1.0000 Uiso R
H1041 H 0.3336 0.1121 0.7287 0.0581 1.0000 Uiso R
H1042 H 0.2589 0.0950 0.6192 0.0581 1.0000 Uiso R
H1043 H 0.3608 0.0649 0.6753 0.0581 1.0000 Uiso R
H1051 H 0.1708 -0.1149 0.6869 0.0621 1.0000 Uiso R
H1052 H 0.2266 -0.1134 0.8032 0.0621 1.0000 Uiso R
H1053 H 0.1178 -0.0929 0.7436 0.0621 1.0000 Uiso R
H1071 H 0.4938 -0.0534 1.1567 0.0560 1.0000 Uiso R
H1091 H 0.5890 0.0382 1.1217 0.0548 1.0000 Uiso R
H1092 H 0.5216 0.0919 1.0836 0.0548 1.0000 Uiso R
H1093 H 0.5514 0.0665 1.1880 0.0548 1.0000 Uiso R
H1101 H 0.3550 -0.1286 1.0827 0.0764 1.0000 Uiso R
H1102 H 0.2529 -0.0987 1.0382 0.0764 1.0000 Uiso R
H1103 H 0.2914 -0.1199 0.9678 0.0764 1.0000 Uiso R
H1121 H -0.0186 0.0742 0.9132 0.0570 1.0000 Uiso R
H1141 H 0.1657 0.1829 0.9473 0.0618 1.0000 Uiso R
H1142 H 0.0525 0.1839 0.8751 0.0618 1.0000 Uiso R
H1143 H 0.0939 0.1741 0.9891 0.0618 1.0000 Uiso R
H1151 H -0.0286 -0.0353 0.8845 0.0906 1.0000 Uiso R
H1152 H 0.0767 -0.0616 0.9355 0.0906 1.0000 Uiso R
H1153 H 0.0203 -0.0510 0.8207 0.0906 1.0000 Uiso R
H1171 H 0.2759 0.2639 0.6892 0.0971 1.0000 Uiso R
H1172 H 0.3698 0.2688 0.7937 0.0971 1.0000 Uiso R
H1173 H 0.3479 0.2124 0.7327 0.0971 1.0000 Uiso R
H1181 H 0.1139 0.1939 0.6595 0.0538 1.0000 Uiso R
H1182 H 0.1153 0.1610 0.7482 0.0538 1.0000 Uiso R
H1183 H 0.1809 0.1404 0.7043 0.0538 1.0000 Uiso R
H1191 H 0.1512 0.2964 0.7560 0.0702 1.0000 Uiso R
H1192 H 0.2370 0.3052 0.8647 0.0702 1.0000 Uiso R
H1193 H 0.1478 0.2667 0.8448 0.0702 1.0000 Uiso R
H1201 H 0.4634 0.1974 1.1748 0.0748 1.0000 Uiso R
H1202 H 0.3504 0.1868 1.1137 0.0748 1.0000 Uiso R
H1203 H 0.4231 0.1403 1.1166 0.0748 1.0000 Uiso R
H1211 H 0.5756 0.2188 1.0741 0.0651 1.0000 Uiso R
H1212 H 0.5382 0.1616 1.0159 0.0651 1.0000 Uiso R
H1213 H 0.5238 0.2185 0.9579 0.0651 1.0000 Uiso R
H1221 H 0.4516 0.3002 1.0807 0.0793 1.0000 Uiso R
H1222 H 0.3375 0.2943 1.0212 0.0793 1.0000 Uiso R
H1223 H 0.3955 0.3061 0.9649 0.0793 1.0000 Uiso R

loop_
_atom_site_aniso_label
_atom_site_aniso_U_11
_atom_site_aniso_U_22
_atom_site_aniso_U_33
_atom_site_aniso_U_23
_atom_site_aniso_U_13
_atom_site_aniso_U_12
Mg1 0.0275(4) 0.0217(3) 0.0253(4) -0.0003(3) 0.0131(3) -0.0002(3)
N1 0.0344(10) 0.0279(9) 0.0285(10) -0.0013(8) 0.0169(8) -0.0020(8)
N2 0.0329(10) 0.0257(9) 0.0363(11) -0.0066(8) 0.0184(9) -0.0034(8)
N3 0.0275(9) 0.0268(9) 0.0313(10) 0.0030(8) 0.0170(8) 0.0007(7)
N4 0.0316(10) 0.0248(9) 0.0368(11) 0.0056(8) 0.0205(9) 0.0023(8)
N5 0.0276(9) 0.0279(9) 0.0320(10) -0.0020(8) 0.0157(8) 0.0002(8)
N6 0.0295(10) 0.0282(9) 0.0378(11) -0.0013(8) 0.0188(9) -0.0035(8)
N7 0.0318(10) 0.0220(9) 0.0305(10) -0.0001(7) 0.0118(8) -0.0013(8)
Si1 0.0466(4) 0.0253(3) 0.0300(3) 0.0007(3) 0.0087(3) 0.0044(3)
Si2 0.0342(3) 0.0265(3) 0.0354(3) -0.0016(3) 0.0149(3) -0.0042(3)
C1 0.0346(12) 0.0455(14) 0.0285(12) -0.0028(10) 0.0160(10) 0.0040(11)
C2 0.0440(14) 0.0490(15) 0.0374(14) -0.0152(12) 0.0196(12) 0.0049(12)
C3 0.0337(12) 0.0339(13) 0.0452(15) -0.0142(11) 0.0141(11) 0.0009(10)
C4 0.0651(19) 0.0648(19) 0.0377(16) 0.0033(13) 0.0328(15) 0.0015(15)
C5 0.066(2) 0.0355(15) 0.064(2) -0.0185(14) 0.0249(16) -0.0050(14)
C6 0.0306(12) 0.0384(13) 0.0313(12) 0.0057(10) 0.0173(10) 0.0065(10)
C7 0.0357(13) 0.0417(14) 0.0421(14) 0.0144(11) 0.0208(12) 0.0145(11)
C8 0.0449(14) 0.0323(12) 0.0467(15) 0.0129(11) 0.0320(12) 0.0134(11)
C9 0.0293(12) 0.0498(15) 0.0412(15) 0.0076(12) 0.0112(11) 0.0047(11)
C10 0.0596(17) 0.0318(13) 0.077(2) 0.0205(13) 0.0445(16) 0.0107(12)
C11 0.0278(11) 0.0445(14) 0.0260(12) 0.0007(10) 0.0116(10) 0.0061(10)
C12 0.0274(12) 0.0538(16) 0.0428(15) 0.0020(12) 0.0190(11) 0.0015(11)
C13 0.0318(12) 0.0443(14) 0.0423(14) 0.0043(11) 0.0206(11) -0.0035(11)
C14 0.0422(14) 0.0454(15) 0.0483(16) -0.0084(12) 0.0221(13) 0.0094(12)
C15 0.0490(16) 0.0478(16) 0.081(2) -0.0030(15) 0.0392(17) -0.0164(13)
C16 0.0338(12) 0.0276(11) 0.0388(13) -0.0002(10) 0.0204(11) -0.0011(9)
C17 0.099(3) 0.0407(16) 0.0422(17) 0.0055(13) 0.0277(17) -0.0035(16)
C18 0.0577(18) 0.0398(15) 0.0568(18) -0.0030(13) 0.0131(15) 0.0171(14)
C19 0.0448(15) 0.0447(15) 0.0370(15) -0.0017(12) 0.0021(12) 0.0037(12)
C20 0.068(2) 0.066(2) 0.0371(16) -0.0060(14) 0.0204(15) -0.0066(16)
C21 0.0447(16) 0.0592(18) 0.076(2) -0.0025(16) 0.0349(16) -0.0043(14)
C22 0.0627(19) 0.0302(14) 0.073(2) -0.0033(14) 0.0197(16) -0.0098(13)
Mg101 0.0248(3) 0.0247(4) 0.0248(4) -0.0015(3) 0.0119(3) -0.0004(3)
N101 0.0298(9) 0.0278(9) 0.0286(10) -0.0013(8) 0.0142(8) 0.0017(8)
N102 0.0296(10) 0.0281(9) 0.0348(11) -0.0074(8) 0.0137(8) -0.0025(8)
N103 0.0269(9) 0.0309(10) 0.0296(10) 0.0037(8) 0.0140(8) 0.0015(8)
N104 0.0340(10) 0.0281(9) 0.0370(11) 0.0043(8) 0.0209(9) 0.0026(8)
N105 0.0270(9) 0.0298(10) 0.0298(10) -0.0029(8) 0.0125(8) 0.0001(7)
N106 0.0275(10) 0.0337(10) 0.0379(11) -0.0041(8) 0.0161(9) -0.0047(8)
N107 0.0321(10) 0.0265(9) 0.0330(10) -0.0013(8) 0.0154(9) -0.0010(8)
Si101 0.0538(4) 0.0273(3) 0.0383(4) 0.0020(3) 0.0241(3) 0.0081(3)
Si102 0.0326(3) 0.0335(3) 0.0457(4) -0.0118(3) 0.0196(3) -0.0082(3)
C101 0.0292(11) 0.0408(13) 0.0252(12) -0.0005(10) 0.0114(10) 0.0091(10)
C102 0.0362(13) 0.0482(15) 0.0309(13) -0.0136(11) 0.0104(11) 0.0077(11)
C103 0.0307(12) 0.0342(13) 0.0385(14) -0.0135(11) 0.0071(11) 0.0023(10)
C104 0.0452(14) 0.0552(16) 0.0327(14) 0.0058(12) 0.0219(12) 0.0096(12)
C105 0.0533(17) 0.0364(14) 0.0596(19) -0.0170(13) 0.0147(15) -0.0035(13)
C106 0.0305(12) 0.0458(14) 0.0329(13) 0.0078(11) 0.0148(11) 0.0082(11)
C107 0.0446(15) 0.0498(15) 0.0408(15) 0.0175(12) 0.0213(12) 0.0167(12)
C108 0.0515(15) 0.0351(13) 0.0508(16) 0.0114(11) 0.0353(14) 0.0106(12)
C109 0.0283(12) 0.0615(18) 0.0416(15) 0.0065(13) 0.0084(11) 0.0045(12)
C110 0.073(2) 0.0329(14) 0.071(2) 0.0160(14) 0.0468(17) 0.0095(13)
C111 0.0271(11) 0.0472(14) 0.0302(12) -0.0037(10) 0.0140(10) 0.0035(10)
C112 0.0278(12) 0.0609(17) 0.0519(16) -0.0053(13) 0.0224(12) -0.0017(12)
C113 0.0307(13) 0.0523(16) 0.0493(16) -0.0062(13) 0.0212(12) -0.0104(11)
C114 0.0440(15) 0.0500(16) 0.0541(17) -0.0055(13) 0.0285(14) 0.0104(13)
C115 0.0528(18) 0.063(2) 0.099(3) -0.0129(19) 0.0475(19) -0.0234(16)
C116 0.0304(11) 0.0297(12) 0.0396(13) -0.0013(10) 0.0181(10) -0.0012(9)
C117 0.110(3) 0.0448(17) 0.076(2) 0.0144(16) 0.066(2) 0.0113(18)
C118 0.0536(17) 0.0477(16) 0.0308(14) 0.0001(12) 0.0071(12) 0.0170(13)
C119 0.068(2) 0.0401(15) 0.0562(18) 0.0004(13) 0.0253(16) 0.0174(14)
C120 0.0495(17) 0.087(2) 0.0413(16) -0.0163(16) 0.0226(14) -0.0083(16)
C121 0.0363(14) 0.0522(16) 0.0655(19) -0.0018(14) 0.0265(14) -0.0062(12)
C122 0.0506(18) 0.0422(17) 0.101(3) -0.0298(18) 0.0208(18) -0.0079(14)

loop_
_atom_type_symbol
_atom_type_scat_dispersion_real
_atom_type_scat_dispersion_imag
_atom_type_scat_Cromer_Mann_a1
_atom_type_scat_Cromer_Mann_b1
_atom_type_scat_Cromer_Mann_a2
_atom_type_scat_Cromer_Mann_b2
_atom_type_scat_Cromer_Mann_a3
_atom_type_scat_Cromer_Mann_b3
_atom_type_scat_Cromer_Mann_a4
_atom_type_scat_Cromer_Mann_b4
_atom_type_scat_Cromer_Mann_c
_atom_type_scat_source
C 0.0033 0.0016 2.3100 20.8439 1.0200 10.2075 1.5886 0.5687 0.8650 51.6512 0.2156 'International Tables Vol C 4.2.6.8 and 6.1.1.4'
H 0.0000 0.0000 0.4930 10.5109 0.3229 26.1257 0.1402 3.1424 0.0408 57.7998 0.0030 'International Tables Vol C 4.2.6.8 and 6.1.1.4'
N 0.0061 0.0033 12.2126 0.0057 3.1322 9.8933 2.0125 28.9975 1.1663 0.5826 -11.5290 'International Tables Vol C 4.2.6.8 and 6.1.1.4'
Mg 0.0486 0.0363 5.4204 2.8275 2.1735 79.2611 1.2269 0.3808 2.3073 7.1937 0.8584 'International Tables Vol C 4.2.6.8 and 6.1.1.4'
Si 0.0817 0.0704 6.2915 2.4386 3.0353 32.3337 1.9891 0.6785 1.5410 81.6937 1.1407 'International Tables Vol C 4.2.6.8 and 6.1.1.4'

loop_
_geom_angle_atom_site_label_1
_geom_angle_atom_site_label_2
_geom_angle_atom_site_label_3
_geom_angle
_geom_angle_publ_flag
N1 Mg1 N3 86.02(8) yes
N1 Mg1 N5 92.82(8) yes
N3 Mg1 N5 89.22(7) yes
N1 Mg1 N7 122.35(8) yes
N3 Mg1 N7 136.48(8) yes
N5 Mg1 N7 118.22(8) yes
Mg1 N1 N2 111.63(13) yes
Mg1 N1 C1 141.72(17) yes
N2 N1 C1 106.30(18) yes
N1 N2 C3 109.72(19) yes
N1 N2 C16 123.50(18) yes
C3 N2 C16 126.6(2) yes
Mg1 N3 N4 108.42(13) yes
Mg1 N3 C6 145.67(16) yes
N4 N3 C6 105.33(17) yes
N3 N4 C8 110.03(19) yes
N3 N4 C16 124.61(17) yes
C8 N4 C16 125.10(19) yes
Mg1 N5 N6 111.17(13) yes
Mg1 N5 C11 141.70(17) yes
N6 N5 C11 105.89(18) yes
N5 N6 C13 110.39(19) yes
N5 N6 C16 123.10(17) yes
C13 N6 C16 126.4(2) yes
Mg1 N7 Si1 119.33(10) yes
Mg1 N7 Si2 117.34(10) yes
Si1 N7 Si2 123.33(11) yes
N7 Si1 C17 113.31(14) yes
N7 Si1 C18 113.33(12) yes
C17 Si1 C18 106.66(15) yes
N7 Si1 C19 110.88(11) yes
C17 Si1 C19 105.61(14) yes
C18 Si1 C19 106.53(14) yes
N7 Si2 C20 109.49(13) yes
N7 Si2 C21 110.38(12) yes
C20 Si2 C21 109.75(16) yes
N7 Si2 C22 116.30(12) yes
C20 Si2 C22 105.38(16) yes
C21 Si2 C22 105.28(15) yes
N1 C1 C2 109.8(2) yes
N1 C1 C4 121.1(2) yes
C2 C1 C4 129.1(2) yes
C1 C2 C3 106.8(2) yes
C1 C2 H21 126.7 no
C3 C2 H21 126.5 no
C2 C3 N2 107.4(2) yes
C2 C3 C5 131.1(2) yes
N2 C3 C5 121.5(3) yes
C1 C4 H41 108.3 no
C1 C4 H42 108.4 no
H41 C4 H42 109.5 no
C1 C4 H43 110.2 no
H41 C4 H43 110.2 no
H42 C4 H43 110.2 no
C3 C5 H51 110.0 no
C3 C5 H52 109.0 no
H51 C5 H52 109.5 no
C3 C5 H53 109.3 no
H51 C5 H53 109.5 no
H52 C5 H53 109.5 no
N3 C6 C7 110.6(2) yes
N3 C6 C9 122.7(2) yes
C7 C6 C9 126.7(2) yes
C6 C7 C8 106.7(2) yes
C6 C7 H71 126.7 no
C8 C7 H71 126.6 no
C7 C8 N4 107.4(2) yes
C7 C8 C10 130.8(2) yes
N4 C8 C10 121.8(2) yes
C6 C9 H91 107.1 no
C6 C9 H92 107.3 no
H91 C9 H92 109.5 no
C6 C9 H93 110.9 no
H91 C9 H93 111.0 no
H92 C9 H93 111.0 no
C8 C10 H101 109.6 no
C8 C10 H102 109.5 no
H101 C10 H102 109.5 no
C8 C10 H103 109.3 no
H101 C10 H103 109.5 no
H102 C10 H103 109.5 no
N5 C11 C12 110.1(2) yes
N5 C11 C14 121.0(2) yes
C12 C11 C14 129.0(2) yes
C11 C12 C13 106.6(2) yes
C11 C12 H121 126.7 no
C13 C12 H121 126.7 no
C12 C13 N6 107.0(2) yes
C12 C13 C15 130.5(2) yes
N6 C13 C15 122.5(2) yes
C11 C14 H141 110.0 no
C11 C14 H142 109.6 no
H141 C14 H142 109.5 no
C11 C14 H143 109.1 no
H141 C14 H143 109.4 no
H142 C14 H143 109.4 no
C13 C15 H151 109.7 no
C13 C15 H152 109.3 no
H151 C15 H152 109.5 no
C13 C15 H153 109.3 no
H151 C15 H153 109.5 no
H152 C15 H153 109.5 no
N4 C16 N6 109.61(18) yes
N4 C16 N2 109.09(18) yes
N6 C16 N2 110.20(19) yes
Si1 C17 H171 109.4 no
Si1 C17 H172 109.5 no
H171 C17 H172 109.5 no
Si1 C17 H173 109.5 no
H171 C17 H173 109.5 no
H172 C17 H173 109.5 no
Si1 C18 H181 109.4 no
Si1 C18 H182 109.3 no
H181 C18 H182 109.5 no
Si1 C18 H183 109.7 no
H181 C18 H183 109.5 no
H182 C18 H183 109.5 no
Si1 C19 H191 109.5 no
Si1 C19 H192 109.3 no
H191 C19 H192 109.5 no
Si1 C19 H193 109.6 no
H191 C19 H193 109.5 no
H192 C19 H193 109.5 no
Si2 C20 H201 109.6 no
Si2 C20 H202 109.1 no
H201 C20 H202 109.5 no
Si2 C20 H203 109.7 no
H201 C20 H203 109.5 no
H202 C20 H203 109.5 no
Si2 C21 H211 109.5 no
Si2 C21 H212 109.6 no
H211 C21 H212 109.5 no
Si2 C21 H213 109.3 no
H211 C21 H213 109.5 no
H212 C21 H213 109.5 no
Si2 C22 H221 109.6 no
Si2 C22 H222 109.2 no
H221 C22 H222 109.5 no
Si2 C22 H223 109.6 no
H221 C22 H223 109.5 no
H222 C22 H223 109.5 no
N101 Mg101 N103 85.38(8) yes
N101 Mg101 N105 91.86(8) yes
N103 Mg101 N105 90.37(7) yes
N101 Mg101 N107 127.81(8) yes
N103 Mg101 N107 134.77(8) yes
N105 Mg101 N107 114.59(8) yes
Mg101 N101 N102 111.30(13) yes
Mg101 N101 C101 142.49(16) yes
N102 N101 C101 106.17(18) yes
N101 N102 C103 109.9(2) yes
N101 N102 C116 123.91(18) yes
C103 N102 C116 126.0(2) yes
Mg101 N103 N104 109.94(13) yes
Mg101 N103 C106 144.35(17) yes
N104 N103 C106 105.70(18) yes
N103 N104 C108 110.12(19) yes
N103 N104 C116 124.19(18) yes
C108 N104 C116 125.2(2) yes
Mg101 N105 N106 112.49(13) yes
Mg101 N105 C111 141.04(17) yes
N106 N105 C111 106.36(18) yes
N105 N106 C113 109.74(19) yes
N105 N106 C116 123.13(18) yes
C113 N106 C116 127.1(2) yes
Mg101 N107 Si101 117.26(10) yes
Mg101 N107 Si102 118.85(11) yes
Si101 N107 Si102 123.88(11) yes
N107 Si101 C117 112.48(14) yes
N107 Si101 C118 110.27(11) yes
C117 Si101 C118 109.00(16) yes
N107 Si101 C119 115.26(12) yes
C117 Si101 C119 105.49(15) yes
C118 Si101 C119 103.82(14) yes
N107 Si102 C120 109.39(12) yes
N107 Si102 C121 111.27(12) yes
C120 Si102 C121 109.54(14) yes
N107 Si102 C122 115.16(13) yes
C120 Si102 C122 105.25(17) yes
C121 Si102 C122 105.96(15) yes
N101 C101 C102 109.9(2) yes
N101 C101 C104 121.4(2) yes
C102 C101 C104 128.6(2) yes
C101 C102 C103 106.9(2) yes
C101 C102 H1021 126.4 no
C103 C102 H1021 126.7 no
C102 C103 N102 107.1(2) yes
C102 C103 C105 130.9(2) yes
N102 C103 C105 121.9(3) yes
C101 C104 H1041 109.6 no
C101 C104 H1042 110.3 no
H1041 C104 H1042 109.5 no
C101 C104 H1043 109.1 no
H1041 C104 H1043 109.2 no
H1042 C104 H1043 109.2 no
C103 C105 H1051 110.0 no
C103 C105 H1052 109.2 no
H1051 C105 H1052 109.5 no
C103 C105 H1053 109.2 no
H1051 C105 H1053 109.5 no
H1052 C105 H1053 109.5 no
N103 C106 C107 109.9(2) yes
N103 C106 C109 122.5(2) yes
C107 C106 C109 127.5(2) yes
C106 C107 C108 107.1(2) yes
C106 C107 H1071 126.6 no
C108 C107 H1071 126.4 no
C107 C108 N104 107.2(2) yes
C107 C108 C110 130.5(2) yes
N104 C108 C110 122.2(2) yes
C106 C109 H1091 109.7 no
C106 C109 H1092 109.9 no
H1091 C109 H1092 109.5 no
C106 C109 H1093 109.5 no
H1091 C109 H1093 109.1 no
H1092 C109 H1093 109.1 no
C108 C110 H1101 109.6 no
C108 C110 H1102 109.2 no
H1101 C110 H1102 109.5 no
C108 C110 H1103 109.6 no
H1101 C110 H1103 109.5 no
H1102 C110 H1103 109.5 no
N105 C111 C112 109.9(2) yes
N105 C111 C114 121.4(2) yes
C112 C111 C114 128.7(2) yes
C111 C112 C113 106.4(2) yes
C111 C112 H1121 126.8 no
C113 C112 H1121 126.8 no
C112 C113 N106 107.6(2) yes
C112 C113 C115 130.2(2) yes
N106 C113 C115 122.2(2) yes
C111 C114 H1141 109.1 no
C111 C114 H1142 109.2 no
H1141 C114 H1142 109.5 no
C111 C114 H1143 110.0 no
H1141 C114 H1143 109.5 no
H1142 C114 H1143 109.5 no
C113 C115 H1151 109.8 no
C113 C115 H1152 109.2 no
H1151 C115 H1152 109.5 no
C113 C115 H1153 109.4 no
H1151 C115 H1153 109.5 no
H1152 C115 H1153 109.5 no
N104 C116 N106 109.66(19) yes
N104 C116 N102 108.30(18) yes
N106 C116 N102 110.51(19) yes
Si101 C117 H1171 109.5 no
Si101 C117 H1172 109.4 no
H1171 C117 H1172 109.5 no
Si101 C117 H1173 109.4 no
H1171 C117 H1173 109.5 no
H1172 C117 H1173 109.5 no
Si101 C118 H1181 109.8 no
Si101 C118 H1182 109.2 no
H1181 C118 H1182 109.5 no
Si101 C118 H1183 109.4 no
H1181 C118 H1183 109.5 no
H1182 C118 H1183 109.5 no
Si101 C119 H1191 109.5 no
Si101 C119 H1192 109.6 no
H1191 C119 H1192 109.5 no
Si101 C119 H1193 109.3 no
H1191 C119 H1193 109.5 no
H1192 C119 H1193 109.5 no
Si102 C120 H1201 109.5 no
Si102 C120 H1202 109.7 no
H1201 C120 H1202 109.5 no
Si102 C120 H1203 109.2 no
H1201 C120 H1203 109.5 no
H1202 C120 H1203 109.5 no
Si102 C121 H1211 109.6 no
Si102 C121 H1212 109.3 no
H1211 C121 H1212 109.5 no
Si102 C121 H1213 109.4 no
H1211 C121 H1213 109.5 no
H1212 C121 H1213 109.5 no
Si102 C122 H1221 109.6 no
Si102 C122 H1222 109.3 no
H1221 C122 H1222 109.5 no
Si102 C122 H1223 109.5 no
H1221 C122 H1223 109.5 no
H1222 C122 H1223 109.5 no

loop_
_geom_bond_atom_site_label_1
_geom_bond_atom_site_label_2
_geom_bond_distance
_geom_bond_publ_flag
Mg1 N1 2.0943(19) yes
Mg1 N3 2.1523(19) yes
Mg1 N5 2.0984(19) yes
Mg1 N7 1.9867(19) yes
N1 N2 1.383(3) yes
N1 C1 1.336(3) yes
N2 C3 1.355(3) yes
N2 C16 1.441(3) yes
N3 N4 1.399(2) yes
N3 C6 1.338(3) yes
N4 C8 1.360(3) yes
N4 C16 1.448(3) yes
N5 N6 1.380(2) yes
N5 C11 1.334(3) yes
N6 C13 1.356(3) yes
N6 C16 1.442(3) yes
N7 Si1 1.7032(19) yes
N7 Si2 1.6979(19) yes
Si1 C17 1.878(3) yes
Si1 C18 1.885(3) yes
Si1 C19 1.876(3) yes
Si2 C20 1.869(3) yes
Si2 C21 1.880(3) yes
Si2 C22 1.873(3) yes
C1 C2 1.390(4) yes
C1 C4 1.487(4) yes
C2 C3 1.370(4) yes
C2 H21 1.000 no
C3 C5 1.490(4) yes
C4 H41 1.000 no
C4 H42 1.000 no
C4 H43 1.000 no
C5 H51 1.000 no
C5 H52 1.000 no
C5 H53 1.000 no
C6 C7 1.396(3) yes
C6 C9 1.489(3) yes
C7 C8 1.369(4) yes
C7 H71 1.000 no
C8 C10 1.486(3) yes
C9 H91 1.000 no
C9 H92 1.000 no
C9 H93 1.000 no
C10 H101 1.000 no
C10 H102 1.000 no
C10 H103 1.000 no
C11 C12 1.397(3) yes
C11 C14 1.498(3) yes
C12 C13 1.369(4) yes
C12 H121 1.000 no
C13 C15 1.488(4) yes
C14 H141 1.000 no
C14 H142 1.000 no
C14 H143 1.000 no
C15 H151 1.000 no
C15 H152 1.000 no
C15 H153 1.000 no
C17 H171 1.000 no
C17 H172 1.000 no
C17 H173 1.000 no
C18 H181 1.000 no
C18 H182 1.000 no
C18 H183 1.000 no
C19 H191 1.000 no
C19 H192 1.000 no
C19 H193 1.000 no
C20 H201 1.000 no
C20 H202 1.000 no
C20 H203 1.000 no
C21 H211 1.000 no
C21 H212 1.000 no
C21 H213 1.000 no
C22 H221 1.000 no
C22 H222 1.000 no
C22 H223 1.000 no
Mg101 N101 2.1105(19) yes
Mg101 N103 2.1379(19) yes
Mg101 N105 2.077(2) yes
Mg101 N107 1.9878(19) yes
N101 N102 1.385(3) yes
N101 C101 1.337(3) yes
N102 C103 1.361(3) yes
N102 C116 1.445(3) yes
N103 N104 1.393(3) yes
N103 C106 1.339(3) yes
N104 C108 1.357(3) yes
N104 C116 1.452(3) yes
N105 N106 1.385(3) yes
N105 C111 1.329(3) yes
N106 C113 1.348(3) yes
N106 C116 1.446(3) yes
N107 Si101 1.703(2) yes
N107 Si102 1.6995(19) yes
Si101 C117 1.871(3) yes
Si101 C118 1.871(3) yes
Si101 C119 1.884(3) yes
Si102 C120 1.873(3) yes
Si102 C121 1.875(3) yes
Si102 C122 1.880(3) yes
C101 C102 1.392(3) yes
C101 C104 1.489(4) yes
C102 C103 1.370(4) yes
C102 H1021 1.000 no
C103 C105 1.493(4) yes
C104 H1041 1.000 no
C104 H1042 1.000 no
C104 H1043 1.000 no
C105 H1051 1.000 no
C105 H1052 1.000 no
C105 H1053 1.000 no
C106 C107 1.398(4) yes
C106 C109 1.488(4) yes
C107 C108 1.365(4) yes
C107 H1071 1.000 no
C108 C110 1.491(4) yes
C109 H1091 1.000 no
C109 H1092 1.000 no
C109 H1093 1.000 no
C110 H1101 1.000 no
C110 H1102 1.000 no
C110 H1103 1.000 no
C111 C112 1.395(4) yes
C111 C114 1.486(4) yes
C112 C113 1.372(4) yes
C112 H1121 1.000 no
C113 C115 1.494(4) yes
C114 H1141 1.000 no
C114 H1142 1.000 no
C114 H1143 1.000 no
C115 H1151 1.000 no
C115 H1152 1.000 no
C115 H1153 1.000 no
C117 H1171 1.000 no
C117 H1172 1.000 no
C117 H1173 1.000 no
C118 H1181 1.000 no
C118 H1182 1.000 no
C118 H1183 1.000 no
C119 H1191 1.000 no
C119 H1192 1.000 no
C119 H1193 1.000 no
C120 H1201 1.000 no
C120 H1202 1.000 no
C120 H1203 1.000 no
C121 H1211 1.000 no
C121 H1212 1.000 no
C121 H1213 1.000 no
C122 H1221 1.000 no
C122 H1222 1.000 no
C122 H1223 1.000 no
